data_7234681
loop_
_publ_author_name
'Lijia Yan'
'Yang Zhao'
'Hongtao Yu'
'Zhao Hu'
'Yaowu He'
'Aiyuan Li'
'Osamu Goto'
'Chaoyi Yan'
'Ting Chen'
'Runfeng Chen'
'Yueh-Lin Loo'
'Dmitrii F. Perepichka'
'Hong Meng'
'Wei Huang'

_publ_section_title
;
 Influence of heteroatoms on the charge mobility of anthracene derivatives
;
_journal_name_full 'Journal of Materials Chemistry C'
_journal_page_first 3517
_journal_page_last 3522
_journal_paper_doi 10.1039/C6TC01088A
_journal_volume 4
_journal_year 2016
_chemical_formula_sum 'C30 H26'
_chemical_formula_weight 386.51
_chemical_melting_point 309
_chemical_name_systematic BEPAnt
_space_group_crystal_system monoclinic
_space_group_IT_number 14
_space_group_name_Hall '-P 2ybc'
_space_group_name_H-M_alt 'P 1 21/c 1'
_atom_sites_solution_hydrogens geom
_cell_angle_alpha 90
_cell_angle_beta 92.479(7)
_cell_angle_gamma 90
_cell_formula_units_Z 2
_cell_length_a 22.6620(15)
_cell_length_b 7.71880(10)
_cell_length_c 6.04260(10)
_cell_measurement_reflns_used 9669
_cell_measurement_temperature 293(2)
_cell_measurement_theta_max 68.10
_cell_measurement_theta_min 6.90
_cell_volume 1056.00(7)
_computing_cell_refinement 'CrystalClear-SM Auto 2.0 r4'
_computing_data_collection 'CrystalClear-SM 2.0 r4 (Rigaku, 2009)'
_computing_data_reduction 'CrystalClear-SM Auto 2.0 r4'
_computing_molecular_graphics 'CrystalStructure 4.0'
_computing_publication_material 'CrystalStructure 4.0 (Rigaku, 2009)'
_computing_structure_refinement 'SHELXL-2014 (Sheldrick, 2014)'
_computing_structure_solution 'SIR2004 (Burla, et al., 2005)'
_diffrn_ambient_temperature 293(2)
_diffrn_measured_fraction_theta_full 0.991
_diffrn_measured_fraction_theta_max 0.989
_diffrn_measurement_device_type 'Rigaku Saturn944+ CCD'
_diffrn_measurement_method \w
_diffrn_radiation_type CuK\a
_diffrn_radiation_wavelength 1.54187
_diffrn_reflns_av_R_equivalents 0.0488
_diffrn_reflns_av_unetI/netI 0.0314
_diffrn_reflns_Laue_measured_fraction_full 0.991
_diffrn_reflns_Laue_measured_fraction_max 0.989
_diffrn_reflns_limit_h_max 27
_diffrn_reflns_limit_h_min -27
_diffrn_reflns_limit_k_max 9
_diffrn_reflns_limit_k_min -8
_diffrn_reflns_limit_l_max 7
_diffrn_reflns_limit_l_min -6
_diffrn_reflns_number 13022
_diffrn_reflns_point_group_measured_fraction_full 0.991
_diffrn_reflns_point_group_measured_fraction_max 0.989
_diffrn_reflns_theta_full 67.687
_diffrn_reflns_theta_max 68.140
_diffrn_reflns_theta_min 6.943
_exptl_absorpt_coefficient_mu 0.514
_exptl_absorpt_correction_T_max 0.902
_exptl_absorpt_correction_T_min 0.716
_exptl_absorpt_correction_type multi-scan
_exptl_absorpt_process_details 'Jacobson, R. (1998) Private communication'
_exptl_crystal_colour colorless
_exptl_crystal_density_diffrn 1.216
_exptl_crystal_description prism
_exptl_crystal_F_000 412
_exptl_crystal_recrystallization_method Sublimation
_exptl_crystal_size_max 0.200
_exptl_crystal_size_mid 0.200
_exptl_crystal_size_min 0.200
_refine_diff_density_max 0.337
_refine_diff_density_min -0.401
_refine_diff_density_rms 0.144
_refine_ls_extinction_coef .
_refine_ls_extinction_method none
_refine_ls_goodness_of_fit_ref 1.101
_refine_ls_hydrogen_treatment constr
_refine_ls_matrix_type full
_refine_ls_number_parameters 157
_refine_ls_number_reflns 1910
_refine_ls_number_restraints 40
_refine_ls_restrained_S_all 1.109
_refine_ls_R_factor_all 0.0799
_refine_ls_R_factor_gt 0.0710
_refine_ls_shift/su_max 0.001
_refine_ls_shift/su_mean 0.000
_refine_ls_structure_factor_coef Fsqd
_refine_ls_weighting_details 'w=1/[\s^2^(Fo^2^)+(0.1198P)^2^+0.0482P] where P=(Fo^2^+2Fc^2^)/3'
_refine_ls_weighting_scheme calc
_refine_ls_wR_factor_gt 0.1786
_refine_ls_wR_factor_ref 0.1890
_reflns_Friedel_coverage 0.000
_reflns_Friedel_fraction_full .
_reflns_Friedel_fraction_max .
_reflns_number_gt 1464
_reflns_number_total 1910
_reflns_threshold_expression 'I > 2\s(I)'
_cod_data_source_file J-Mater-Chem-C-2016-4-3517.cif
_cod_data_source_block shelx
_cod_original_sg_symbol_H-M 'P 21/c'
_cod_database_code 7234681
_shelx_space_group_comment
;
The symmetry employed for this shelxl refinement is uniquely defined
by the following loop, which should always be used as a source of
symmetry information in preference to the above space-group names.
They are only intended as comments.
;
_shelx_estimated_absorpt_t_min 0.904
_shelx_estimated_absorpt_t_max 0.904
_shelxl_version_number 2014-3

loop_
_space_group_symop_operation_xyz
'x, y, z'
'-x, y+1/2, -z+1/2'
'-x, -y, -z'
'x, -y-1/2, z-1/2'

loop_
_atom_site_label
_atom_site_type_symbol
_atom_site_fract_x
_atom_site_fract_y
_atom_site_fract_z
_atom_site_U_iso_or_equiv
_atom_site_adp_type
_atom_site_occupancy
_atom_site_site_symmetry_order
_atom_site_calc_flag
_atom_site_refinement_flags_posn
_atom_site_refinement_flags_adp
_atom_site_refinement_flags_occupancy
_atom_site_disorder_assembly
_atom_site_disorder_group
C1 C 0.95195(6) 0.04769(16) -0.1435(2) 0.0534(4) Uani 1 1 d . . . . .
C2 C 0.94186(6) -0.02933(17) 0.0689(2) 0.0537(4) Uani 1 1 d . . . . .
C3 C 1.00943(6) 0.07558(17) -0.2052(2) 0.0564(4) Uani 1 1 d . . . . .
H3 H 1.0157 0.1267 -0.3416 0.068 Uiso 1 1 calc R U . . .
C4 C 0.88282(7) -0.05028(18) 0.1341(2) 0.0579(4) Uani 1 1 d . . . . .
H4 H 0.8764 -0.1025 0.2696 0.069 Uiso 1 1 calc R U . . .
C5 C 0.83500(7) 0.00341(17) 0.0054(2) 0.0573(4) Uani 1 1 d . . . . .
C6 C 0.77383(7) -0.00346(18) 0.0853(2) 0.0617(5) Uani 1 1 d . . . . .
C7 C 0.90147(7) 0.09428(18) -0.2783(2) 0.0593(4) Uani 1 1 d . . . . .
H7 H 0.9068 0.1402 -0.4183 0.071 Uiso 1 1 calc R U . . .
C8 C 0.84618(7) 0.07377(18) -0.2090(2) 0.0612(4) Uani 1 1 d . . . . .
H8 H 0.8144 0.1060 -0.3025 0.073 Uiso 1 1 calc R U . . .
C9 C 0.70396(9) -0.0942(2) 0.3536(3) 0.0848(6) Uani 1 1 d . . . . .
H9 H 0.6968 -0.1546 0.4830 0.102 Uiso 1 1 calc R U . . .
C10 C 0.76020(8) -0.0920(2) 0.2769(3) 0.0752(5) Uani 1 1 d . . . . .
H10 H 0.7900 -0.1516 0.3554 0.090 Uiso 1 1 calc R U . . .
C11 C 0.72753(8) 0.0827(3) -0.0237(3) 0.0832(6) Uani 1 1 d . . . . .
H11 H 0.7347 0.1449 -0.1516 0.100 Uiso 1 1 calc R U . . .
C12 C 0.65788(9) -0.0093(3) 0.2437(4) 0.0897(6) Uani 1 1 d D . . . .
C13 C 0.67106(9) 0.0787(3) 0.0530(4) 0.0980(7) Uani 1 1 d . . . . .
H13 H 0.6410 0.1369 -0.0260 0.118 Uiso 1 1 calc R U . . .
C14A C 0.5980(4) -0.0107(14) 0.3304(11) 0.103(3) Uani 0.507(12) 1 d D U P A 1
H14A H 0.5881 -0.1313 0.3549 0.123 Uiso 0.507(12) 1 calc R U P A 1
H14B H 0.6012 0.0434 0.4753 0.123 Uiso 0.507(12) 1 calc R U P A 1
C15A C 0.5514(3) 0.060(2) 0.2249(15) 0.196(6) Uani 0.507(12) 1 d D U P A 1
H15A H 0.5571 0.1828 0.2135 0.294 Uiso 0.507(12) 1 calc R U P A 1
H15B H 0.5166 0.0371 0.3057 0.294 Uiso 0.507(12) 1 calc R U P A 1
H15C H 0.5467 0.0110 0.0792 0.294 Uiso 0.507(12) 1 calc R U P A 1
C14B C 0.5932(6) -0.013(2) 0.356(2) 0.188(6) Uani 0.493(12) 1 d D U P A 2
H14C H 0.5981 -0.0382 0.5132 0.226 Uiso 0.493(12) 1 calc R U P A 2
H14D H 0.5741 0.0991 0.3392 0.226 Uiso 0.493(12) 1 calc R U P A 2
C15B C 0.5598(4) -0.1360(19) 0.254(2) 0.228(7) Uani 0.493(12) 1 d D U P A 2
H15D H 0.5580 -0.1153 0.0976 0.342 Uiso 0.493(12) 1 calc R U P A 2
H15E H 0.5207 -0.1329 0.3091 0.342 Uiso 0.493(12) 1 calc R U P A 2
H15F H 0.5771 -0.2477 0.2840 0.342 Uiso 0.493(12) 1 calc R U P A 2

loop_
_atom_site_aniso_label
_atom_site_aniso_U_11
_atom_site_aniso_U_22
_atom_site_aniso_U_33
_atom_site_aniso_U_23
_atom_site_aniso_U_13
_atom_site_aniso_U_12
C1 0.0725(9) 0.0465(7) 0.0412(7) -0.0012(5) 0.0018(6) 0.0022(5)
C2 0.0722(9) 0.0460(7) 0.0428(8) -0.0009(5) 0.0024(6) 0.0016(5)
C3 0.0762(10) 0.0518(8) 0.0413(7) 0.0042(5) 0.0039(6) 0.0024(6)
C4 0.0736(10) 0.0535(8) 0.0466(8) 0.0030(5) 0.0036(7) -0.0008(6)
C5 0.0729(9) 0.0482(8) 0.0506(8) -0.0026(5) 0.0005(7) -0.0024(6)
C6 0.0718(10) 0.0549(8) 0.0583(9) -0.0028(6) 0.0009(7) -0.0032(6)
C7 0.0771(10) 0.0574(8) 0.0429(7) 0.0034(6) -0.0014(6) 0.0009(6)
C8 0.0725(9) 0.0605(8) 0.0501(8) 0.0024(6) -0.0051(7) -0.0003(6)
C9 0.0815(12) 0.0950(13) 0.0789(12) 0.0125(9) 0.0143(9) -0.0060(9)
C10 0.0772(11) 0.0786(11) 0.0698(10) 0.0103(8) 0.0045(8) -0.0014(8)
C11 0.0764(11) 0.0952(13) 0.0780(12) 0.0197(9) 0.0045(9) 0.0063(9)
C12 0.0761(12) 0.1005(14) 0.0935(14) 0.0028(11) 0.0138(10) -0.0013(9)
C13 0.0756(12) 0.1175(17) 0.1011(15) 0.0234(12) 0.0046(10) 0.0142(10)
C14A 0.077(4) 0.139(6) 0.095(4) 0.024(3) 0.040(3) 0.001(4)
C15A 0.083(4) 0.305(16) 0.203(8) 0.051(8) 0.035(4) 0.038(5)
C14B 0.087(7) 0.175(11) 0.301(15) -0.012(10) -0.016(8) -0.009(7)
C15B 0.146(7) 0.229(13) 0.313(14) -0.093(11) 0.062(8) -0.055(8)

loop_
_atom_type_symbol
_atom_type_description
_atom_type_scat_dispersion_real
_atom_type_scat_dispersion_imag
_atom_type_scat_source
C C 0.0181 0.0091 'International Tables Vol C Tables 4.2.6.8 and 6.1.1.4'
H H 0.0000 0.0000 'International Tables Vol C Tables 4.2.6.8 and 6.1.1.4'

loop_
_geom_angle_atom_site_label_1
_geom_angle_atom_site_label_2
_geom_angle_atom_site_label_3
_geom_angle
_geom_angle_site_symmetry_1
_geom_angle_site_symmetry_3
C3 C1 C7 123.26(12) . .
C3 C1 C2 119.36(14) . .
C7 C1 C2 117.37(14) . .
C3 C2 C4 122.56(13) 3_755 .
C3 C2 C1 118.62(14) 3_755 .
C4 C2 C1 118.79(14) . .
C1 C3 C2 122.01(13) . 3_755
C1 C3 H3 119.0 . .
C2 C3 H3 119.0 3_755 .
C5 C4 C2 122.66(14) . .
C5 C4 H4 118.7 . .
C2 C4 H4 118.7 . .
C4 C5 C8 117.36(14) . .
C4 C5 C6 122.01(14) . .
C8 C5 C6 120.58(14) . .
C11 C6 C10 116.17(16) . .
C11 C6 C5 121.73(14) . .
C10 C6 C5 122.07(15) . .
C8 C7 C1 121.88(12) . .
C8 C7 H7 119.1 . .
C1 C7 H7 119.1 . .
C7 C8 C5 121.81(13) . .
C7 C8 H8 119.1 . .
C5 C8 H8 119.1 . .
C10 C9 C12 121.70(17) . .
C10 C9 H9 119.2 . .
C12 C9 H9 119.2 . .
C9 C10 C6 121.95(17) . .
C9 C10 H10 119.0 . .
C6 C10 H10 119.0 . .
C13 C11 C6 121.60(17) . .
C13 C11 H11 119.2 . .
C6 C11 H11 119.2 . .
C9 C12 C13 116.68(18) . .
C9 C12 C14A 121.0(4) . .
C13 C12 C14A 122.4(4) . .
C9 C12 C14B 117.6(6) . .
C13 C12 C14B 125.6(6) . .
C11 C13 C12 121.90(18) . .
C11 C13 H13 119.1 . .
C12 C13 H13 119.1 . .
C15A C14A C12 123.5(5) . .
C15A C14A H14A 106.5 . .
C12 C14A H14A 106.5 . .
C15A C14A H14B 106.5 . .
C12 C14A H14B 106.5 . .
H14A C14A H14B 106.5 . .
C14A C15A H15A 109.5 . .
C14A C15A H15B 109.5 . .
H15A C15A H15B 109.5 . .
C14A C15A H15C 109.5 . .
H15A C15A H15C 109.5 . .
H15B C15A H15C 109.5 . .
C15B C14B C12 108.4(11) . .
C15B C14B H14C 110.0 . .
C12 C14B H14C 110.0 . .
C15B C14B H14D 110.0 . .
C12 C14B H14D 110.0 . .
H14C C14B H14D 108.4 . .
C14B C15B H15D 109.5 . .
C14B C15B H15E 109.5 . .
H15D C15B H15E 109.5 . .
C14B C15B H15F 109.5 . .
H15D C15B H15F 109.5 . .
H15E C15B H15F 109.5 . .

loop_
_geom_bond_atom_site_label_1
_geom_bond_atom_site_label_2
_geom_bond_distance
_geom_bond_site_symmetry_2
C1 C3 1.387(2) .
C1 C7 1.422(2) .
C1 C2 1.441(2) .
C2 C3 1.395(2) 3_755
C2 C4 1.420(2) .
C3 C2 1.395(2) 3_755
C3 H3 0.9300 .
C4 C5 1.370(2) .
C4 H4 0.9300 .
C5 C8 1.438(2) .
C5 C6 1.488(2) .
C6 C11 1.385(2) .
C6 C10 1.391(2) .
C7 C8 1.347(2) .
C7 H7 0.9300 .
C8 H8 0.9300 .
C9 C10 1.375(2) .
C9 C12 1.379(3) .
C9 H9 0.9300 .
C10 H10 0.9300 .
C11 C13 1.380(3) .
C11 H11 0.9300 .
C12 C13 1.381(3) .
C12 C14A 1.476(8) .
C12 C14B 1.643(14) .
C13 H13 0.9300 .
C14A C15A 1.327(11) .
C14A H14A 0.9700 .
C14A H14B 0.9700 .
C15A H15A 0.9600 .
C15A H15B 0.9600 .
C15A H15C 0.9600 .
C14B C15B 1.347(13) .
C14B H14C 0.9700 .
C14B H14D 0.9700 .
C15B H15D 0.9600 .
C15B H15E 0.9600 .
C15B H15F 0.9600 .

loop_
_geom_torsion_atom_site_label_1
_geom_torsion_atom_site_label_2
_geom_torsion_atom_site_label_3
_geom_torsion_atom_site_label_4
_geom_torsion
_geom_torsion_site_symmetry_1
_geom_torsion_site_symmetry_2
_geom_torsion_site_symmetry_3
_geom_torsion_site_symmetry_4
C3 C1 C2 C3 -0.8(2) . . . 3_755
C7 C1 C2 C3 -179.69(12) . . . 3_755
C3 C1 C2 C4 177.30(11) . . . .
C7 C1 C2 C4 -1.61(19) . . . .
C7 C1 C3 C2 179.65(12) . . . 3_755
C2 C1 C3 C2 0.8(2) . . . 3_755
C3 C2 C4 C5 176.47(13) 3_755 . . .
C1 C2 C4 C5 -1.5(2) . . . .
C2 C4 C5 C8 3.8(2) . . . .
C2 C4 C5 C6 -173.84(11) . . . .
C4 C5 C6 C11 166.32(16) . . . .
C8 C5 C6 C11 -11.3(2) . . . .
C4 C5 C6 C10 -11.7(2) . . . .
C8 C5 C6 C10 170.77(13) . . . .
C3 C1 C7 C8 -176.49(12) . . . .
C2 C1 C7 C8 2.4(2) . . . .
C1 C7 C8 C5 0.0(2) . . . .
C4 C5 C8 C7 -3.1(2) . . . .
C6 C5 C8 C7 174.62(12) . . . .
C12 C9 C10 C6 0.4(3) . . . .
C11 C6 C10 C9 0.1(2) . . . .
C5 C6 C10 C9 178.19(14) . . . .
C10 C6 C11 C13 -0.7(3) . . . .
C5 C6 C11 C13 -178.83(16) . . . .
C10 C9 C12 C13 -0.2(3) . . . .
C10 C9 C12 C14A -179.0(5) . . . .
C10 C9 C12 C14B -177.2(6) . . . .
C6 C11 C13 C12 0.9(3) . . . .
C9 C12 C13 C11 -0.4(3) . . . .
C14A C12 C13 C11 178.4(5) . . . .
C14B C12 C13 C11 176.3(6) . . . .
C9 C12 C14A C15A -175.9(10) . . . .
C13 C12 C14A C15A 5.4(14) . . . .
C14B C12 C14A C15A 158(16) . . . .
C9 C12 C14B C15B -99.4(12) . . . .
C13 C12 C14B C15B 84.0(14) . . . .
C14A C12 C14B C15B 56(14) . . . .
